data_1534032
loop_
_publ_author_name
'Poltavets, V.'
'Vidyasagar, K.'
'Jansen, M.'

_publ_section_title
;
 Crystal structures and magnetic properties of Ca Sbx Mn1-x O3 perovskites
;
_journal_name_full 'Journal of Solid State Chemistry'
_journal_page_first 1285
_journal_page_last 1291
_journal_volume 177
_journal_year 2004
_chemical_formula_sum 'Ca Mn0.5 O3 Sb0.5'
_chemical_name_systematic 'Ca ((Sb0.5 Mn0.5) O3)'
_space_group_IT_number 11
_symmetry_space_group_name_Hall '-P 2yb'
_symmetry_space_group_name_H-M 'P 1 21/m 1'
_cell_angle_alpha 90
_cell_angle_beta 90.09
_cell_angle_gamma 90
_cell_formula_units_Z 4
_cell_length_a 5.4624
_cell_length_b 7.6972
_cell_length_c 5.559
_cell_volume 233.729
_citation_journal_id_ASTM JSSCBI
_cod_data_source_file Poltavets_JSSCBI_2004_1655.cif
_cod_data_source_block Ca1Mn0.5O3Sb0.5
_cod_original_cell_volume 233.7289
_cod_original_formula_sum 'Ca1 Mn0.5 O3 Sb0.5'
_cod_database_code 1534032

loop_
_symmetry_equiv_pos_as_xyz
x,y,z
-x,y+1/2,-z
-x,-y,-z
x,-y-1/2,z

loop_
_atom_site_label
_atom_site_type_symbol
_atom_site_fract_x
_atom_site_fract_y
_atom_site_fract_z
_atom_site_occupancy
_atom_site_U_iso_or_equiv
Sb2 Sb+5 0 0 0.5 0.5 0.0
Sb1 Sb+5 0.5 0 0 0.5 0.0
Ca1 Ca+2 0.006 0.25 -0.055 1 0.0
Mn1 Mn+3 0.5 0 0 0.5 0.0
Ca2 Ca+2 0.488 0.25 0.466 1 0.0
O2 O-2 0.604 0.25 0.037 1 0.0
Mn2 Mn+3 0 0 0.5 0.5 0.0
O3 O-2 0.195 0.037 0.216 1 0.0
O1 O-2 -0.077 0.25 0.522 1 0.0
O4 O-2 0.29 0.058 0.69 1 0.0
